data_4088970
loop_
_publ_author_name
'Brown, Loren C.'
'Ressegue, Emily'
'Merola, Joseph S.'

_publ_section_title
;
 Rapid Access to Derivatized, Dimeric, Ring-Substituted
 Dichloro(cyclopentadienyl)rhodium(III) and Iridium(III) Complexes
;
_journal_issue 24
_journal_name_full Organometallics
_journal_page_first 4014
_journal_paper_doi 10.1021/acs.organomet.6b00580
_journal_volume 35
_journal_year 2016
_chemical_formula_moiety 'C32 H38 Cl4 Rh2'
_chemical_formula_sum 'C32 H38 Cl4 Rh2'
_chemical_formula_weight 770.24
_space_group_crystal_system monoclinic
_space_group_IT_number 14
_space_group_name_Hall '-P 2ybc'
_space_group_name_H-M_alt 'P 1 21/c 1'
_atom_sites_solution_hydrogens geom
_atom_sites_solution_primary direct
_audit_creation_date 2016-05-16
_audit_creation_method
;
Olex2 1.2
(compiled 2016.02.19 svn.r3266 for OlexSys, GUI svn.r5155)
;
_cell_angle_alpha 90
_cell_angle_beta 90.354(3)
_cell_angle_gamma 90
_cell_formula_units_Z 2
_cell_length_a 8.6517(3)
_cell_length_b 8.7062(3)
_cell_length_c 20.4873(6)
_cell_measurement_reflns_used 6035
_cell_measurement_temperature 99.95(10)
_cell_measurement_theta_max 32.0700
_cell_measurement_theta_min 4.4500
_cell_volume 1543.14(9)
_computing_cell_refinement 'CrysAlisPro 1.171.38.41 (Rigaku OD, 2015)'
_computing_data_collection 'CrysAlisPro 1.171.38.41 (Rigaku OD, 2015)'
_computing_data_reduction 'CrysAlisPro 1.171.38.41 (Rigaku OD, 2015)'
_computing_molecular_graphics 'Olex2 (Dolomanov et al., 2009)'
_computing_publication_material 'Olex2 (Dolomanov et al., 2009)'
_computing_structure_refinement 'ShelXL (Sheldrick, 2015)'
_computing_structure_solution 'ShelXT (Sheldrick, 2015)'
_diffrn_ambient_environment N~2~
_diffrn_ambient_temperature 99.95(10)
_diffrn_detector 'CCD plate'
_diffrn_detector_area_resol_mean 8.0061
_diffrn_detector_type Eos
_diffrn_measured_fraction_theta_full 0.998
_diffrn_measured_fraction_theta_max 0.920
_diffrn_measurement_details
;
List of Runs (angles in degrees, time in seconds):

  # Type    Start    End  Width  t~exp~   \w     \q     \k     \f   Frames
--------------------------------------------------------------------------
  1  \w    -53.00  41.00   1.00    9.00    --  -29.53  57.00  30.00   94
  2  \w     13.00  43.00   1.00    9.00    --  -29.53  77.00 -90.00   30
  3  \w    -77.00 -38.00   1.00    9.00    --  -29.53 103.00-129.00   39
  4  \w   -112.00 -71.00   1.00    9.00    --  -29.53 178.00 -60.00   41
  5  \w    -99.00 -19.00   1.00    9.00    --  -29.53 -57.00 150.00   80
  6  \w   -108.00 -35.00   1.00    9.00    --  -29.53-178.00   0.00   73
  7  \w    -98.00  -6.00   1.00    9.00    --  -29.53 -57.00-120.00   92
;
_diffrn_measurement_device 'four-circle diffractometer'
_diffrn_measurement_device_type 'Xcalibur, Eos, Gemini ultra'
_diffrn_measurement_method '\w scans'
_diffrn_orient_matrix_type 'CrysAlisPro convention (1999,Acta A55,543-557)'
_diffrn_orient_matrix_UB_11 0.0238964000
_diffrn_orient_matrix_UB_12 0.0008717000
_diffrn_orient_matrix_UB_13 0.0331896000
_diffrn_orient_matrix_UB_21 0.0010142000
_diffrn_orient_matrix_UB_22 0.0814293000
_diffrn_orient_matrix_UB_23 -0.0004883000
_diffrn_orient_matrix_UB_31 -0.0784280000
_diffrn_orient_matrix_UB_32 0.0013526000
_diffrn_orient_matrix_UB_33 0.0098706000
_diffrn_radiation_monochromator graphite
_diffrn_radiation_probe x-ray
_diffrn_radiation_type MoK\a
_diffrn_radiation_wavelength 0.71073
_diffrn_reflns_av_R_equivalents 0.0508
_diffrn_reflns_av_unetI/netI 0.0576
_diffrn_reflns_Laue_measured_fraction_full 0.998
_diffrn_reflns_Laue_measured_fraction_max 0.920
_diffrn_reflns_limit_h_max 12
_diffrn_reflns_limit_h_min -12
_diffrn_reflns_limit_k_max 13
_diffrn_reflns_limit_k_min -13
_diffrn_reflns_limit_l_max 30
_diffrn_reflns_limit_l_min -24
_diffrn_reflns_number 15797
_diffrn_reflns_point_group_measured_fraction_full 0.998
_diffrn_reflns_point_group_measured_fraction_max 0.920
_diffrn_reflns_theta_full 30.000
_diffrn_reflns_theta_max 32.390
_diffrn_reflns_theta_min 3.461
_diffrn_source 'fine-focus sealed X-ray tube'
_diffrn_source_type 'Enhance (Mo) X-ray Source'
_exptl_absorpt_coefficient_mu 1.437
_exptl_absorpt_correction_T_max 0.906
_exptl_absorpt_correction_T_min 0.733
_exptl_absorpt_correction_type analytical
_exptl_absorpt_process_details
;
CrysAlisPro 1.171.38.41 (Rigaku Oxford Diffraction, 2015)
Analytical numeric absorption correction using a multifaceted crystal
			model based on expressions derived by R.C. Clark & J.S. Reid.
(Clark, R. C. & Reid, J. S. (1995). Acta Cryst. A51, 887-897)
Empirical absorption correction using spherical harmonics,
 implemented in SCALE3 ABSPACK scaling algorithm.
;
_exptl_crystal_colour red
_exptl_crystal_colour_primary red
_exptl_crystal_density_diffrn 1.658
_exptl_crystal_description plate
_exptl_crystal_F_000 776
_exptl_crystal_size_max 0.286
_exptl_crystal_size_mid 0.217
_exptl_crystal_size_min 0.075
_refine_diff_density_max 0.715
_refine_diff_density_min -0.700
_refine_diff_density_rms 0.132
_refine_ls_extinction_method none
_refine_ls_goodness_of_fit_ref 0.802
_refine_ls_hydrogen_treatment constr
_refine_ls_matrix_type full
_refine_ls_number_parameters 176
_refine_ls_number_reflns 5101
_refine_ls_number_restraints 0
_refine_ls_restrained_S_all 0.802
_refine_ls_R_factor_all 0.0476
_refine_ls_R_factor_gt 0.0357
_refine_ls_shift/su_max 0.001
_refine_ls_shift/su_mean 0.000
_refine_ls_structure_factor_coef Fsqd
_refine_ls_weighting_details 'w=1/[\s^2^(Fo^2^)+(0.1000P)^2^] where P=(Fo^2^+2Fc^2^)/3'
_refine_ls_weighting_scheme calc
_refine_ls_wR_factor_gt 0.1043
_refine_ls_wR_factor_ref 0.1214
_reflns_Friedel_coverage 0.000
_reflns_number_gt 4248
_reflns_number_total 5101
_reflns_threshold_expression 'I > 2\s(I)'
_cod_data_source_file om6b00580_si_002.cif
_cod_data_source_block 3l_lbx-022abs1
_cod_original_cell_volume 1543.13(8)
_cod_database_code 4088970
_chemical_oxdiff_formula 'C32 H38 Cl4 Rh2'
_chemical_oxdiff_usercomment 'Either LBI103, LBI92, LBi97'
_shelx_space_group_comment
;
The symmetry employed for this shelxl refinement is uniquely defined
by the following loop, which should always be used as a source of
symmetry information in preference to the above space-group names.
They are only intended as comments.
;
_reflns_odcompleteness_completeness 99.62
_reflns_odcompleteness_iscentric 1
_reflns_odcompleteness_theta 26.32
_olex2_refinement_description
;
1. Others
 Fixed Uiso: H6A(0.028) H6B(0.028) H6C(0.028) H7A(0.029) H7B(0.029) H7C(0.029)
 H8A(0.028) H8B(0.028) H8C(0.028) H9A(0.031) H9B(0.031) H9C(0.031) H10A(0.021)
 H10B(0.021) H12(0.019) H13(0.02) H14(0.024) H15(0.023) H16(0.021)
 Fixed X: H6A(0.412) H6B(0.4174) H6C(0.3038) H7A(0.2893) H7B(0.3991)
 H7C(0.3636) H8A(0.6199) H8B(0.7028) H8C(0.8007) H9A(0.9452) H9B(0.9986)
 H9C(0.9725) H10A(0.6692) H10B(0.8187) H12(0.6866) H13(0.8299) H14(1.0867)
 H15(1.1956) H16(1.05)
 Fixed Y: H6A(0.5148) H6B(0.349) H6C(0.3795) H7A(0.1849) H7B(0.0391)
 H7C(0.1521) H8A(0.1407) H8B(0.0222) H8C(0.1569) H9A(0.3718) H9B(0.2801)
 H9C(0.4619) H10A(0.5871) H10B(0.6027) H12(0.3058) H13(0.2026) H14(0.282)
 H15(0.4686) H16(0.576)
 Fixed Z: H6A(0.7262) H6B(0.7598) H6C(0.6993) H7A(0.6254) H7B(0.6153)
 H7C(0.5555) H8A(0.4979) H8B(0.5465) H8C(0.5134) H9A(0.5547) H9B(0.6187)
 H9C(0.6219) H10A(0.7398) H10B(0.6946) H12(0.805) H13(0.8917) H14(0.909)
 H15(0.8411) H16(0.7559)
;
_shelx_shelxl_version_number 2014/7
_olex2_submission_special_instructions 'No special instructions were received'
_oxdiff_exptl_absorpt_empirical_details
;
Empirical correction (ABSPACK) includes:
- Absorption correction using spherical harmonics
- Frame scaling
;
_oxdiff_exptl_absorpt_empirical_full_max 1.047
_oxdiff_exptl_absorpt_empirical_full_min 0.941

loop_
_space_group_symop_operation_xyz
'x, y, z'
'-x, y+1/2, -z+1/2'
'-x, -y, -z'
'x, -y-1/2, z-1/2'

loop_
_atom_site_label
_atom_site_type_symbol
_atom_site_fract_x
_atom_site_fract_y
_atom_site_fract_z
_atom_site_U_iso_or_equiv
_atom_site_adp_type
_atom_site_occupancy
_atom_site_site_symmetry_order
_atom_site_calc_flag
_atom_site_refinement_flags_posn
Rh1 Rh 0.57479(2) 0.46421(2) 0.58188(2) 0.00980(8) Uani 1 1 d .
Cl1 Cl 0.56522(8) 0.73522(7) 0.60418(3) 0.01495(14) Uani 1 1 d .
Cl2 Cl 0.67930(7) 0.51750(8) 0.47275(3) 0.01275(13) Uani 1 1 d .
C1 C 0.5297(3) 0.3560(3) 0.67236(13) 0.0139(5) Uani 1 1 d .
C2 C 0.5183(3) 0.2414(3) 0.62106(13) 0.0134(5) Uani 1 1 d .
C3 C 0.6644(3) 0.2322(3) 0.58798(13) 0.0135(5) Uani 1 1 d .
C4 C 0.7694(3) 0.3402(3) 0.62015(13) 0.0136(5) Uani 1 1 d .
C5 C 0.6871(3) 0.4129(3) 0.67259(13) 0.0128(5) Uani 1 1 d .
C6 C 0.4049(4) 0.4040(4) 0.71840(14) 0.0190(6) Uani 1 1 d .
H6A H 0.4120 0.5148 0.7262 0.028 Uiso 1 1 calc GR
H6B H 0.4174 0.3490 0.7598 0.028 Uiso 1 1 calc GR
H6C H 0.3038 0.3795 0.6993 0.028 Uiso 1 1 calc GR
C7 C 0.3807(3) 0.1461(4) 0.60274(16) 0.0194(6) Uani 1 1 d .
H7A H 0.2893 0.1849 0.6254 0.029 Uiso 1 1 calc GR
H7B H 0.3991 0.0391 0.6153 0.029 Uiso 1 1 calc GR
H7C H 0.3636 0.1521 0.5555 0.029 Uiso 1 1 calc GR
C8 C 0.7001(4) 0.1291(3) 0.53157(14) 0.0185(6) Uani 1 1 d .
H8A H 0.6199 0.1407 0.4979 0.028 Uiso 1 1 calc GR
H8B H 0.7028 0.0222 0.5465 0.028 Uiso 1 1 calc GR
H8C H 0.8007 0.1569 0.5134 0.028 Uiso 1 1 calc GR
C9 C 0.9360(3) 0.3657(4) 0.60233(16) 0.0208(6) Uani 1 1 d .
H9A H 0.9452 0.3718 0.5547 0.031 Uiso 1 1 calc GR
H9B H 0.9986 0.2801 0.6187 0.031 Uiso 1 1 calc GR
H9C H 0.9725 0.4619 0.6219 0.031 Uiso 1 1 calc GR
C10 C 0.7542(4) 0.5289(3) 0.71915(15) 0.0176(6) Uani 1 1 d .
H10A H 0.6692 0.5871 0.7398 0.021 Uiso 1 1 calc R
H10B H 0.8187 0.6027 0.6946 0.021 Uiso 1 1 calc R
C11 C 0.8519(4) 0.4528(3) 0.77194(14) 0.0141(5) Uani 1 1 d .
C12 C 0.7893(3) 0.3403(3) 0.81253(14) 0.0158(5) Uani 1 1 d .
H12 H 0.6866 0.3058 0.8050 0.019 Uiso 1 1 calc R
C13 C 0.8749(3) 0.2774(3) 0.86395(14) 0.0166(5) Uani 1 1 d .
H13 H 0.8299 0.2026 0.8917 0.020 Uiso 1 1 calc R
C14 C 1.0274(4) 0.3252(4) 0.87438(14) 0.0199(6) Uani 1 1 d .
H14 H 1.0867 0.2820 0.9090 0.024 Uiso 1 1 calc R
C15 C 1.0919(4) 0.4361(4) 0.83402(15) 0.0190(6) Uani 1 1 d .
H15 H 1.1956 0.4686 0.8411 0.023 Uiso 1 1 calc R
C16 C 1.0052(4) 0.5000(4) 0.78317(14) 0.0172(5) Uani 1 1 d .
H16 H 1.0500 0.5760 0.7559 0.021 Uiso 1 1 calc R

loop_
_atom_site_aniso_label
_atom_site_aniso_U_11
_atom_site_aniso_U_22
_atom_site_aniso_U_33
_atom_site_aniso_U_23
_atom_site_aniso_U_13
_atom_site_aniso_U_12
Rh1 0.01190(12) 0.00856(12) 0.00894(12) 0.00051(6) -0.00011(8) 0.00015(7)
Cl1 0.0190(3) 0.0099(3) 0.0159(3) -0.0011(2) -0.0023(2) 0.0012(2)
Cl2 0.0123(3) 0.0147(3) 0.0113(3) 0.0016(2) 0.0013(2) 0.0005(2)
C1 0.0188(12) 0.0125(12) 0.0104(12) 0.0019(9) -0.0003(9) 0.0005(10)
C2 0.0209(13) 0.0086(11) 0.0107(12) 0.0020(9) -0.0001(9) 0.0005(10)
C3 0.0176(12) 0.0105(11) 0.0124(12) 0.0013(9) 0.0001(9) 0.0028(10)
C4 0.0150(12) 0.0113(11) 0.0144(12) 0.0029(10) -0.0012(9) 0.0039(10)
C5 0.0177(12) 0.0082(11) 0.0125(12) 0.0015(9) -0.0024(9) 0.0006(10)
C6 0.0242(14) 0.0181(14) 0.0146(13) 0.0015(11) 0.0033(11) 0.0024(11)
C7 0.0165(13) 0.0161(13) 0.0256(15) 0.0015(11) -0.0022(11) -0.0029(11)
C8 0.0279(15) 0.0138(12) 0.0136(13) 0.0002(10) 0.0003(11) 0.0036(11)
C9 0.0162(13) 0.0207(14) 0.0255(15) 0.0032(12) 0.0001(11) 0.0020(11)
C10 0.0236(15) 0.0123(13) 0.0168(14) 0.0014(10) -0.0065(11) 0.0010(10)
C11 0.0192(13) 0.0129(12) 0.0102(12) -0.0027(9) 0.0000(10) 0.0013(10)
C12 0.0161(12) 0.0147(12) 0.0166(13) 0.0000(10) 0.0022(10) -0.0006(10)
C13 0.0223(13) 0.0134(12) 0.0142(13) 0.0012(10) 0.0037(10) 0.0029(10)
C14 0.0248(14) 0.0222(14) 0.0127(13) -0.0017(11) -0.0033(11) 0.0042(12)
C15 0.0174(13) 0.0253(15) 0.0143(13) -0.0020(11) -0.0005(10) -0.0017(12)
C16 0.0207(14) 0.0198(13) 0.0110(13) -0.0014(11) 0.0009(10) -0.0020(11)

loop_
_atom_type_symbol
_atom_type_description
_atom_type_scat_dispersion_real
_atom_type_scat_dispersion_imag
_atom_type_scat_source
C C 0.0033 0.0016 'International Tables Vol C Tables 4.2.6.8 and 6.1.1.4'
H H 0.0000 0.0000 'International Tables Vol C Tables 4.2.6.8 and 6.1.1.4'
Cl Cl 0.1484 0.1585 'International Tables Vol C Tables 4.2.6.8 and 6.1.1.4'
Rh Rh -1.1178 0.9187 'International Tables Vol C Tables 4.2.6.8 and 6.1.1.4'

loop_
_exptl_crystal_face_index_h
_exptl_crystal_face_index_k
_exptl_crystal_face_index_l
_exptl_crystal_face_perp_dist
5 0 -3 0.0903
-2 -1 5 0.0828
0 2 -5 0.0978
-5 -1 5 0.1029
-1 1 -5 0.0722
5 -3 2 0.1348
5 1 -4 0.0892
3 -5 -3 0.1418
4 0 -5 0.0865
-1 -2 5 0.0888
-4 -1 -5 0.0951
0 0 1 0.0378
0 0 -1 0.0374
-5 -3 2 0.0856
0 -5 -3 0.1396
0 5 3 0.1183
-1 5 -2 0.1264

loop_
_geom_angle_atom_site_label_1
_geom_angle_atom_site_label_2
_geom_angle_atom_site_label_3
_geom_angle
_geom_angle_site_symmetry_3
Cl1 Rh1 Cl2 90.05(2) .
Cl1 Rh1 Cl2 89.50(2) 3_666
Cl2 Rh1 Cl2 84.66(2) 3_666
C1 Rh1 Cl1 105.27(8) .
C1 Rh1 Cl2 104.92(8) 3_666
C1 Rh1 Cl2 161.77(8) .
C1 Rh1 C2 39.71(10) .
C1 Rh1 C3 66.59(10) .
C1 Rh1 C4 66.71(10) .
C1 Rh1 C5 39.81(10) .
C2 Rh1 Cl1 143.49(7) .
C2 Rh1 Cl2 91.35(7) 3_666
C2 Rh1 Cl2 126.37(7) .
C2 Rh1 C3 38.90(10) .
C3 Rh1 Cl1 156.40(8) .
C3 Rh1 Cl2 113.83(8) 3_666
C3 Rh1 Cl2 95.44(7) .
C4 Rh1 Cl1 116.89(8) .
C4 Rh1 Cl2 153.41(8) 3_666
C4 Rh1 Cl2 97.76(8) .
C4 Rh1 C2 65.82(10) .
C4 Rh1 C3 39.64(10) .
C5 Rh1 Cl1 93.20(8) .
C5 Rh1 Cl2 143.79(8) 3_666
C5 Rh1 Cl2 131.38(8) .
C5 Rh1 C2 65.90(10) .
C5 Rh1 C3 66.09(10) .
C5 Rh1 C4 39.26(10) .
Rh1 Cl2 Rh1 95.34(2) 3_666
C2 C1 Rh1 71.59(15) .
C2 C1 C6 127.0(3) .
C5 C1 Rh1 70.88(15) .
C5 C1 C2 107.3(2) .
C5 C1 C6 125.7(3) .
C6 C1 Rh1 124.4(2) .
C1 C2 Rh1 68.70(15) .
C1 C2 C7 127.8(3) .
C3 C2 Rh1 70.94(15) .
C3 C2 C1 108.9(2) .
C3 C2 C7 123.4(2) .
C7 C2 Rh1 125.92(19) .
C2 C3 Rh1 70.15(15) .
C2 C3 C4 107.3(2) .
C2 C3 C8 125.6(3) .
C4 C3 Rh1 69.35(15) .
C4 C3 C8 127.1(2) .
C8 C3 Rh1 126.15(19) .
C3 C4 Rh1 71.02(15) .
C3 C4 C9 125.4(2) .
C5 C4 Rh1 70.16(15) .
C5 C4 C3 108.1(2) .
C5 C4 C9 126.5(3) .
C9 C4 Rh1 126.0(2) .
C1 C5 Rh1 69.31(15) .
C1 C5 C10 126.2(3) .
C4 C5 Rh1 70.58(15) .
C4 C5 C1 108.5(2) .
C4 C5 C10 125.4(3) .
C10 C5 Rh1 125.62(19) .
C1 C6 H6A 109.5 .
C1 C6 H6B 109.5 .
C1 C6 H6C 109.5 .
H6A C6 H6B 109.5 .
H6A C6 H6C 109.5 .
H6B C6 H6C 109.5 .
C2 C7 H7A 109.5 .
C2 C7 H7B 109.5 .
C2 C7 H7C 109.5 .
H7A C7 H7B 109.5 .
H7A C7 H7C 109.5 .
H7B C7 H7C 109.5 .
C3 C8 H8A 109.5 .
C3 C8 H8B 109.5 .
C3 C8 H8C 109.5 .
H8A C8 H8B 109.5 .
H8A C8 H8C 109.5 .
H8B C8 H8C 109.5 .
C4 C9 H9A 109.5 .
C4 C9 H9B 109.5 .
C4 C9 H9C 109.5 .
H9A C9 H9B 109.5 .
H9A C9 H9C 109.5 .
H9B C9 H9C 109.5 .
C5 C10 H10A 109.3 .
C5 C10 H10B 109.3 .
C5 C10 C11 111.7(2) .
H10A C10 H10B 107.9 .
C11 C10 H10A 109.3 .
C11 C10 H10B 109.3 .
C12 C11 C10 120.9(3) .
C12 C11 C16 118.4(3) .
C16 C11 C10 120.6(3) .
C11 C12 H12 119.4 .
C13 C12 C11 121.2(3) .
C13 C12 H12 119.4 .
C12 C13 H13 120.2 .
C12 C13 C14 119.6(3) .
C14 C13 H13 120.2 .
C13 C14 H14 120.1 .
C15 C14 C13 119.8(3) .
C15 C14 H14 120.1 .
C14 C15 H15 119.9 .
C14 C15 C16 120.3(3) .
C16 C15 H15 119.9 .
C11 C16 H16 119.7 .
C15 C16 C11 120.5(3) .
C15 C16 H16 119.7 .

loop_
_geom_bond_atom_site_label_1
_geom_bond_atom_site_label_2
_geom_bond_distance
_geom_bond_site_symmetry_2
Rh1 Cl1 2.4048(7) .
Rh1 Cl2 2.4609(7) .
Rh1 Cl2 2.4657(7) 3_666
Rh1 C1 2.118(3) .
Rh1 C2 2.157(3) .
Rh1 C3 2.167(3) .
Rh1 C4 2.145(3) .
Rh1 C5 2.139(3) .
Cl2 Rh1 2.4657(7) 3_666
C1 C2 1.452(4) .
C1 C5 1.449(4) .
C1 C6 1.497(4) .
C2 C3 1.440(4) .
C2 C7 1.497(4) .
C3 C4 1.462(4) .
C3 C8 1.497(4) .
C4 C5 1.439(4) .
C4 C9 1.505(4) .
C5 C10 1.503(4) .
C6 H6A 0.9800 .
C6 H6B 0.9800 .
C6 H6C 0.9800 .
C7 H7A 0.9800 .
C7 H7B 0.9800 .
C7 H7C 0.9800 .
C8 H8A 0.9800 .
C8 H8B 0.9800 .
C8 H8C 0.9800 .
C9 H9A 0.9800 .
C9 H9B 0.9800 .
C9 H9C 0.9800 .
C10 H10A 0.9900 .
C10 H10B 0.9900 .
C10 C11 1.521(4) .
C11 C12 1.397(4) .
C11 C16 1.406(4) .
C12 H12 0.9500 .
C12 C13 1.396(4) .
C13 H13 0.9500 .
C13 C14 1.398(4) .
C14 H14 0.9500 .
C14 C15 1.391(4) .
C15 H15 0.9500 .
C15 C16 1.396(4) .
C16 H16 0.9500 .

loop_
_geom_torsion_atom_site_label_1
_geom_torsion_atom_site_label_2
_geom_torsion_atom_site_label_3
_geom_torsion_atom_site_label_4
_geom_torsion
Rh1 C1 C2 C3 59.77(18)
Rh1 C1 C2 C7 -119.6(3)
Rh1 C1 C5 C4 -59.95(18)
Rh1 C1 C5 C10 119.7(3)
Rh1 C2 C3 C4 59.68(18)
Rh1 C2 C3 C8 -120.9(3)
Rh1 C3 C4 C5 60.66(18)
Rh1 C3 C4 C9 -121.2(3)
Rh1 C4 C5 C1 59.15(18)
Rh1 C4 C5 C10 -120.5(3)
Rh1 C5 C10 C11 -169.0(2)
C1 C2 C3 Rh1 -58.39(18)
C1 C2 C3 C4 1.3(3)
C1 C2 C3 C8 -179.2(3)
C1 C5 C10 C11 101.8(3)
C2 C1 C5 Rh1 62.76(18)
C2 C1 C5 C4 2.8(3)
C2 C1 C5 C10 -177.6(3)
C2 C3 C4 Rh1 -60.19(18)
C2 C3 C4 C5 0.5(3)
C2 C3 C4 C9 178.6(3)
C3 C4 C5 Rh1 -61.21(18)
C3 C4 C5 C1 -2.1(3)
C3 C4 C5 C10 178.3(3)
C4 C5 C10 C11 -78.6(4)
C5 C1 C2 Rh1 -62.30(18)
C5 C1 C2 C3 -2.5(3)
C5 C1 C2 C7 178.1(3)
C5 C10 C11 C12 -57.2(4)
C5 C10 C11 C16 126.2(3)
C6 C1 C2 Rh1 119.6(3)
C6 C1 C2 C3 179.4(3)
C6 C1 C2 C7 0.0(4)
C6 C1 C5 Rh1 -119.1(3)
C6 C1 C5 C4 -179.1(3)
C6 C1 C5 C10 0.5(4)
C7 C2 C3 Rh1 121.0(3)
C7 C2 C3 C4 -179.3(3)
C7 C2 C3 C8 0.2(4)
C8 C3 C4 Rh1 120.3(3)
C8 C3 C4 C5 -179.0(3)
C8 C3 C4 C9 -0.9(4)
C9 C4 C5 Rh1 120.7(3)
C9 C4 C5 C1 179.8(3)
C9 C4 C5 C10 0.2(4)
C10 C11 C12 C13 -175.5(3)
C10 C11 C16 C15 176.4(3)
C11 C12 C13 C14 -1.4(4)
C12 C11 C16 C15 -0.4(4)
C12 C13 C14 C15 0.8(4)
C13 C14 C15 C16 0.0(5)
C14 C15 C16 C11 -0.2(5)
C16 C11 C12 C13 1.2(4)

loop_
_exptl_oxdiff_crystal_face_indexfrac_h
_exptl_oxdiff_crystal_face_indexfrac_k
_exptl_oxdiff_crystal_face_indexfrac_l
_exptl_oxdiff_crystal_face_x
_exptl_oxdiff_crystal_face_y
_exptl_oxdiff_crystal_face_z
5.0013 -0.0025 -2.9870 0.0204 0.0063 -0.4217
-2.0045 -0.9983 4.9916 0.1169 -0.0858 0.2051
0.0058 1.9986 -4.9955 -0.1639 0.1652 -0.0471
-5.0038 -0.9969 4.9851 0.0450 -0.0887 0.4403
-0.9948 0.9996 -4.9980 -0.1888 0.0828 0.0300
4.9946 -3.0005 2.0082 0.1834 -0.2402 -0.3760
5.0030 0.9969 -3.9859 -0.0119 0.0882 -0.4304
2.9975 -4.9988 -2.9932 -0.0321 -0.4025 -0.2714
4.0032 -0.0021 -4.9876 -0.0699 0.0063 -0.3632
-1.0056 -1.9982 4.9934 0.1400 -0.1662 0.1255
-3.9958 -0.9979 -5.0053 -0.2625 -0.0829 0.2626
-0.0008 0.0001 0.9992 0.0331 -0.0005 0.0099
0.0008 -0.0001 -0.9992 -0.0331 0.0005 -0.0099
-5.0030 -2.9959 1.9866 -0.0562 -0.2500 0.4079
-0.0018 -4.9974 -2.9996 -0.1040 -0.4055 -0.0362
0.0018 4.9974 2.9996 0.1040 0.4055 0.0362
-0.9938 4.9976 -1.9988 -0.0857 0.4069 0.0650
